data_1100775
loop_
_publ_author_name
'Qiong Ye'
'Yong-Hua Li'
'Yu-Mei Song'
'Xue-Feng Huang'
'Ren-Gen Xiong'
'Ziling Xue'

_publ_section_title
;

A Second-Order Nonlinear Optical Material Prepared through In Situ

Hydrothermal Ligand Synthesis

;
_journal_name_full 'Inorganic Chemistry'
_journal_page_first 3618
_journal_page_last 3625
_journal_paper_doi 10.1021/ic0500098
_journal_volume 44
_journal_year 2005
_chemical_formula_sum 'C12 H10 Cl0 N12 Zn'
_chemical_formula_weight 387.69
_chemical_name_systematic
; 

 ? 

;
_space_group_IT_number 122
_symmetry_cell_setting tetragonal
_symmetry_space_group_name_Hall 'I -4 2bw'
_symmetry_space_group_name_H-M 'I -4 2 d'
_atom_sites_solution_hydrogens geom
_atom_sites_solution_primary direct
_atom_sites_solution_secondary difmap
_audit_creation_method SHELXL-97
_cell_angle_alpha 90.00
_cell_angle_beta 90.00
_cell_angle_gamma 90.00
_cell_formula_units_Z 4
_cell_length_a 10.4850(16)
_cell_length_b 10.4850(16)
_cell_length_c 13.088(3)
_cell_measurement_temperature 293(2)
_cell_volume 1438.8(5)
_computing_cell_refinement 'Bruker SMART'
_computing_data_collection 'Bruker SMART'
_computing_data_reduction 'Bruker SHELXTL'
_computing_molecular_graphics 'Bruker SHELXTL'
_computing_publication_material 'Bruker SHELXTL'
_computing_structure_refinement 'SHELXL-97 (Sheldrick, 1997)'
_computing_structure_solution 'SHELXS-97 (Sheldrick, 1990)'
_diffrn_ambient_temperature 293(2)
_diffrn_measured_fraction_theta_full 0.994
_diffrn_measured_fraction_theta_max 0.994
_diffrn_measurement_device_type 'CCD area detector'
_diffrn_measurement_method 'phi and omega scans'
_diffrn_radiation_monochromator graphite
_diffrn_radiation_source 'fine-focus sealed tube'
_diffrn_radiation_type MoK\a
_diffrn_radiation_wavelength 0.71073
_diffrn_reflns_av_R_equivalents 0.0543
_diffrn_reflns_av_sigmaI/netI 0.0459
_diffrn_reflns_limit_h_max 8
_diffrn_reflns_limit_h_min -13
_diffrn_reflns_limit_k_max 12
_diffrn_reflns_limit_k_min -13
_diffrn_reflns_limit_l_max 17
_diffrn_reflns_limit_l_min -17
_diffrn_reflns_number 4184
_diffrn_reflns_theta_full 28.18
_diffrn_reflns_theta_max 28.18
_diffrn_reflns_theta_min 2.49
_exptl_absorpt_coefficient_mu 1.735
_exptl_absorpt_correction_type none
_exptl_crystal_density_diffrn 1.790
_exptl_crystal_density_method 'not measured'
_exptl_crystal_F_000 784
_refine_diff_density_max 0.832
_refine_diff_density_min -0.587
_refine_diff_density_rms 0.107
_refine_ls_abs_structure_details 'Flack H D (1983), Acta Cryst. A39, 876-881'
_refine_ls_abs_structure_Flack 0.01(5)
_refine_ls_extinction_method none
_refine_ls_goodness_of_fit_ref 1.084
_refine_ls_hydrogen_treatment mixed
_refine_ls_matrix_type full
_refine_ls_number_parameters 67
_refine_ls_number_reflns 878
_refine_ls_number_restraints 45
_refine_ls_restrained_S_all 1.179
_refine_ls_R_factor_all 0.0502
_refine_ls_R_factor_gt 0.0449
_refine_ls_shift/su_max 0.001
_refine_ls_shift/su_mean 0.000
_refine_ls_structure_factor_coef Fsqd
_refine_ls_weighting_details 'calc w=1/[\s^2^(Fo^2^)+(0.0709P)^2^+1.8741P] where P=(Fo^2^+2Fc^2^)/3'
_refine_ls_weighting_scheme calc
_refine_ls_wR_factor_gt 0.1179
_refine_ls_wR_factor_ref 0.1196
_reflns_number_gt 809
_reflns_number_total 878
_reflns_threshold_expression >2sigma(I)
_cod_data_source_file ic0500098si20050104_032035_2.cif
_cod_data_source_block 2
_cod_depositor_comments
;
The following automatic conversions were performed:
'_symmetry_cell_setting' value 'Tetragonal' changed to 'tetragonal'
according to '/home/saulius/struct/CIF-dictionaries/cif_core.dic'
dictionary named 'cif_core.dic' version 2.4.1 from 2010-06-29.

Automatic conversion script
Id: cif_fix_enum 1527 2010-12-29 10:47:43Z saulius 
;
_cod_original_cell_volume 1438.9(4)
_cod_database_code 1100775

loop_
_symmetry_equiv_pos_as_xyz
'x, y, z'
'-x, -y, z'
'y, -x, -z'
'-y, x, -z'
'-x+1/2, y, -z+3/4'
'x+1/2, -y, -z+3/4'
'-y+1/2, -x, z+3/4'
'y+1/2, x, z+3/4'
'x+1/2, y+1/2, z+1/2'
'-x+1/2, -y+1/2, z+1/2'
'y+1/2, -x+1/2, -z+1/2'
'-y+1/2, x+1/2, -z+1/2'
'-x+1, y+1/2, -z+5/4'
'x+1, -y+1/2, -z+5/4'
'-y+1, -x+1/2, z+5/4'
'y+1, x+1/2, z+5/4'

loop_
_atom_site_label
_atom_site_type_symbol
_atom_site_fract_x
_atom_site_fract_y
_atom_site_fract_z
_atom_site_U_iso_or_equiv
_atom_site_adp_type
_atom_site_occupancy
_atom_site_symmetry_multiplicity
_atom_site_calc_flag
_atom_site_refinement_flags
_atom_site_disorder_assembly
_atom_site_disorder_group
Zn1 Zn 0.5000 0.5000 0.0000 0.01824(12) Uani 1 4 d S . .
N1 N 0.4725(2) 0.3428(2) 0.08684(18) 0.0226(6) Uani 1 1 d . . .
N2 N 0.3500(2) 0.3041(2) 0.1031(2) 0.0262(6) Uani 1 1 d . . .
C1 C 0.5481(4) 0.2500 0.1250 0.0227(9) Uani 1 2 d S . .
C2 C 0.6864(4) 0.2500 0.1250 0.0281(10) Uani 1 2 d SDU . .
C3 C 0.7521(3) 0.1363(4) 0.1133(3) 0.0494(9) Uani 1 1 d DU . .
H3A H 0.7001 0.0616 0.1051 0.059 Uiso 1 1 d R . .
C4 C 0.8807(4) 0.1313(5) 0.1130(4) 0.0815(12) Uani 0.50 1 d PDU . .
H4A H 0.9174 0.0489 0.1006 0.098 Uiso 0.50 1 d PR . .
N3 N 0.8807(4) 0.1313(5) 0.1130(4) 0.0815(12) Uani 0.50 1 d PU . .
C5 C 0.9437(6) 0.2417(9) 0.1317(13) 0.0781(17) Uani 0.50 1 d PDU . .
N4 N 1.0692(5) 0.1792(7) 0.1233(6) 0.0514(17) Uani 0.50 1 d PU . .
H4B H 1.0954 0.0987 0.1119 0.062 Uiso 0.50 1 d PR . .
H4C H 1.1269 0.2414 0.1338 0.062 Uiso 0.50 1 d PR . .

loop_
_atom_site_aniso_label
_atom_site_aniso_U_11
_atom_site_aniso_U_22
_atom_site_aniso_U_33
_atom_site_aniso_U_23
_atom_site_aniso_U_13
_atom_site_aniso_U_12
Zn1 0.01614(14) 0.01614(14) 0.0224(2) 0.000 0.000 0.000
N1 0.0222(15) 0.0200(10) 0.0255(10) 0.0051(9) 0.0014(8) -0.0009(8)
N2 0.0189(11) 0.0288(12) 0.0309(13) 0.0074(10) 0.0017(10) 0.0051(10)
C1 0.0177(15) 0.034(2) 0.0170(16) -0.0006(18) 0.000 0.000
C2 0.0186(17) 0.039(2) 0.0269(18) 0.0133(19) 0.000 0.000
C3 0.0372(15) 0.070(2) 0.0413(17) 0.0121(17) 0.0092(16) 0.0259(17)
C4 0.0592(18) 0.132(3) 0.053(2) 0.012(2) 0.0123(18) 0.048(2)
N3 0.0592(18) 0.132(3) 0.053(2) 0.012(2) 0.0123(18) 0.048(2)
C5 0.038(2) 0.151(4) 0.045(3) -0.002(3) 0.012(4) 0.031(4)
N4 0.013(2) 0.087(4) 0.054(3) -0.018(4) 0.000(3) 0.028(2)

loop_
_atom_type_symbol
_atom_type_description
_atom_type_scat_dispersion_real
_atom_type_scat_dispersion_imag
_atom_type_scat_source
C C 0.0033 0.0016 'International Tables Vol C Tables 4.2.6.8 and 6.1.1.4'
H H 0.0000 0.0000 'International Tables Vol C Tables 4.2.6.8 and 6.1.1.4'
N N 0.0061 0.0033 'International Tables Vol C Tables 4.2.6.8 and 6.1.1.4'
O O 0.0106 0.0060 'International Tables Vol C Tables 4.2.6.8 and 6.1.1.4'
Zn Zn 0.2839 1.4301 'International Tables Vol C Tables 4.2.6.8 and 6.1.1.4'
Cl Cl 0.1484 0.1585 'International Tables Vol C Tables 4.2.6.8 and 6.1.1.4'

loop_
_geom_angle_atom_site_label_1
_geom_angle_atom_site_label_2
_geom_angle_atom_site_label_3
_geom_angle
_geom_angle_site_symmetry_1
_geom_angle_site_symmetry_3
_geom_angle_publ_flag
N1 Zn1 N1 108.40(7) 2_665 4_655 ?
N1 Zn1 N1 108.40(7) 2_665 3_565 ?
N1 Zn1 N1 111.64(14) 4_655 3_565 ?
N1 Zn1 N1 111.64(14) 2_665 . ?
N1 Zn1 N1 108.40(7) 4_655 . ?
N1 Zn1 N1 108.40(7) 3_565 . ?
C1 N1 N2 106.3(2) . . ?
C1 N1 Zn1 135.29(19) . . ?
N2 N1 Zn1 117.69(18) . . ?
N2 N2 N1 109.64(15) 14_454 . ?
N1 C1 N1 108.1(3) 14_454 . ?
N1 C1 C2 125.95(16) 14_454 . ?
N1 C1 C2 125.95(16) . . ?
C3 C2 C3 120.4(4) 14_454 . ?
C3 C2 C1 119.8(2) 14_454 . ?
C3 C2 C1 119.8(2) . . ?
C4 C3 C2 122.0(4) . . ?
C4 C3 H3A 122.4 . . ?
C2 C3 H3A 115.6 . . ?
C3 C4 C5 117.0(5) . . ?
C3 C4 C5 114.1(5) . 14_454 ?
C5 C4 C5 8.4(13) . 14_454 ?
C3 C4 H4A 115.8 . . ?
C5 C4 H4A 127.2 . . ?
C5 C4 H4A 129.5 14_454 . ?
C5 C5 C4 118(5) 14_454 . ?
C5 C5 N4 105(3) 14_454 . ?
C4 C5 N4 92.4(6) . . ?
C5 C5 C4 53(4) 14_454 14_454 ?
C4 C5 C4 123.8(6) . 14_454 ?
N4 C5 C4 142.9(7) . 14_454 ?
C5 C5 N3 53(4) 14_454 14_454 ?
C4 C5 N3 123.8(6) . 14_454 ?
N4 C5 N3 142.9(7) . 14_454 ?
C4 C5 N3 0.0(5) 14_454 14_454 ?
C5 C5 N4 66(2) 14_454 14_454 ?
C4 C5 N4 149.3(8) . 14_454 ?
N4 C5 N4 58.6(6) . 14_454 ?
C4 C5 N4 84.3(5) 14_454 14_454 ?
N3 C5 N4 84.3(5) 14_454 14_454 ?
C5 N4 N4 63.5(4) . 14_454 ?
C5 N4 C5 8.8(11) . 14_454 ?
N4 N4 C5 57.9(4) 14_454 14_454 ?
C5 N4 H4B 134.6 . . ?
N4 N4 H4B 160.4 14_454 . ?
C5 N4 H4B 138.6 14_454 . ?
C5 N4 H4C 105.4 . . ?
N4 N4 H4C 43.2 14_454 . ?
C5 N4 H4C 100.8 14_454 . ?
H4B N4 H4C 120.0 . . ?

loop_
_geom_bond_atom_site_label_1
_geom_bond_atom_site_label_2
_geom_bond_distance
_geom_bond_site_symmetry_2
_geom_bond_publ_flag
Zn1 N1 2.023(2) 2_665 ?
Zn1 N1 2.023(2) 4_655 ?
Zn1 N1 2.023(2) 3_565 ?
Zn1 N1 2.023(2) . ?
N1 C1 1.351(3) . ?
N1 N2 1.363(3) . ?
N2 N2 1.271(5) 14_454 ?
C1 N1 1.351(3) 14_454 ?
C1 C2 1.450(6) . ?
C2 C3 1.386(4) 14_454 ?
C2 C3 1.386(4) . ?
C3 C4 1.350(5) . ?
C3 H3A 0.9600 . ?
C4 C5 1.355(8) . ?
C4 C5 1.488(11) 14_454 ?
C4 H4A 0.9600 . ?
C5 C5 0.25(3) 14_454 ?
C5 N4 1.474(9) . ?
C5 C4 1.488(11) 14_454 ?
C5 N3 1.488(11) 14_454 ?
C5 N4 1.557(9) 14_454 ?
N4 N4 1.485(16) 14_454 ?
N4 C5 1.557(9) 14_454 ?
N4 H4B 0.9000 . ?
N4 H4C 0.9000 . ?
